data_7007647
loop_
_publ_author_name
'Konu, Jari'
'Chivers, Tristram'

_publ_section_title
;
 Synthesis, spectroscopic and structural characterization of tertiary
 phosphine tellurium dihalides Et3PTeX2(X = Cl, Br, I).
;
_journal_issue 32
_journal_name_full 'Dalton transactions (Cambridge, England : 2003)'
_journal_page_first 3941
_journal_page_last 3946
_journal_paper_doi 10.1039/b608133a
_journal_year 2006
_chemical_formula_moiety 'C6 H15 I2 P Te'
_chemical_formula_sum 'C6 H15 I2 P Te'
_chemical_formula_weight 499.55
_chemical_name_systematic
;
?
;
_space_group_IT_number 14
_symmetry_cell_setting monoclinic
_symmetry_space_group_name_Hall '-P 2ybc'
_symmetry_space_group_name_H-M 'P 1 21/c 1'
_atom_sites_solution_hydrogens geom
_atom_sites_solution_primary direct
_atom_sites_solution_secondary difmap
_audit_creation_method SHELXL-97
_cell_angle_alpha 90.00
_cell_angle_beta 104.06(3)
_cell_angle_gamma 90.00
_cell_formula_units_Z 4
_cell_length_a 8.6469(17)
_cell_length_b 11.051(2)
_cell_length_c 13.897(3)
_cell_measurement_reflns_used 3786
_cell_measurement_temperature 173(2)
_cell_measurement_theta_max 25.03
_cell_measurement_theta_min 3.39
_cell_volume 1288.2(5)
_computing_cell_refinement 'HKL Scalepack (Otwinowski & Minor 1997)'
_computing_data_collection 'Collect (Nonius BV, 1997-2000)'
_computing_data_reduction DENZO-SMN
_computing_molecular_graphics 'DIAMOND (Brandenburg & Berndt, 1999)'
_computing_publication_material 'WinGX v1.70-01 (L. J. Farrugia)'
_computing_structure_refinement 'SHELXL-97 (Sheldrick, 1997)'
_computing_structure_solution 'SHELXS-97 (Sheldrick, 1997)'
_diffrn_ambient_temperature 173(2)
_diffrn_measured_fraction_theta_full 0.986
_diffrn_measured_fraction_theta_max 0.986
_diffrn_measurement_device_type 'KappaCCD (Nonius, FR540C)'
_diffrn_measurement_method 'phi\omega scans'
_diffrn_radiation_monochromator 'horizonally mounted graphite crystal'
_diffrn_radiation_source 'Enraf Nonius FR590D, fine-focus sealed tube'
_diffrn_radiation_type MoK\a
_diffrn_radiation_wavelength 0.71073
_diffrn_reflns_av_R_equivalents 0.0213
_diffrn_reflns_av_sigmaI/netI 0.0264
_diffrn_reflns_limit_h_max 10
_diffrn_reflns_limit_h_min -10
_diffrn_reflns_limit_k_max 13
_diffrn_reflns_limit_k_min -12
_diffrn_reflns_limit_l_max 16
_diffrn_reflns_limit_l_min -16
_diffrn_reflns_number 3786
_diffrn_reflns_theta_full 25.03
_diffrn_reflns_theta_max 25.03
_diffrn_reflns_theta_min 3.39
_diffrn_standards_number 0
_exptl_absorpt_coefficient_mu 7.175
_exptl_absorpt_correction_T_max 0.3279
_exptl_absorpt_correction_T_min 0.1821
_exptl_absorpt_correction_type integration
_exptl_absorpt_process_details 'SADABS (SHELXTL-NT v5.1, Bruker)'
_exptl_crystal_colour red
_exptl_crystal_density_diffrn 2.576
_exptl_crystal_density_method 'not measured'
_exptl_crystal_description block
_exptl_crystal_F_000 896
_exptl_crystal_size_max 0.36
_exptl_crystal_size_mid 0.24
_exptl_crystal_size_min 0.20
_refine_diff_density_max 0.746
_refine_diff_density_min -0.863
_refine_diff_density_rms 0.160
_refine_ls_extinction_method none
_refine_ls_goodness_of_fit_ref 1.135
_refine_ls_hydrogen_treatment constr
_refine_ls_matrix_type full
_refine_ls_number_parameters 94
_refine_ls_number_reflns 2247
_refine_ls_number_restraints 0
_refine_ls_restrained_S_all 1.135
_refine_ls_R_factor_all 0.0275
_refine_ls_R_factor_gt 0.0261
_refine_ls_shift/su_max 0.000
_refine_ls_shift/su_mean 0.000
_refine_ls_structure_factor_coef Fsqd
_refine_ls_weighting_details 'calc w=1/[\s^2^(Fo^2^)+(0.0285P)^2^+4.1926P] where P=(Fo^2^+2Fc^2^)/3'
_refine_ls_weighting_scheme calc
_refine_ls_wR_factor_gt 0.0652
_refine_ls_wR_factor_ref 0.0660
_reflns_number_gt 2151
_reflns_number_total 2247
_reflns_threshold_expression >2sigma(I)
_cod_data_source_file b608133a.txt
_cod_data_source_block 1c
_cod_original_sg_symbol_H-M 'P 21/c'
_cod_database_code 7007647

loop_
_symmetry_equiv_pos_as_xyz
'x, y, z'
'-x, y+1/2, -z+1/2'
'-x, -y, -z'
'x, -y-1/2, z-1/2'

loop_
_atom_site_label
_atom_site_type_symbol
_atom_site_fract_x
_atom_site_fract_y
_atom_site_fract_z
_atom_site_U_iso_or_equiv
_atom_site_adp_type
_atom_site_occupancy
_atom_site_symmetry_multiplicity
_atom_site_calc_flag
_atom_site_refinement_flags
_atom_site_disorder_assembly
_atom_site_disorder_group
Te1 Te 0.02016(3) 0.86820(2) 0.133456(19) 0.01747(10) Uani 1 1 d . . .
I1 I 0.28532(4) 0.99553(3) 0.07265(2) 0.02801(11) Uani 1 1 d . . .
I2 I -0.24208(4) 0.73665(4) 0.18235(3) 0.03588(12) Uani 1 1 d . . .
P1 P 0.19591(13) 0.77888(10) 0.28573(8) 0.0156(2) Uani 1 1 d . . .
C1 C 0.2429(6) 0.6230(4) 0.2666(4) 0.0246(10) Uani 1 1 d . . .
H1A H 0.3116 0.5911 0.3291 0.030 Uiso 1 1 calc R . .
H1B H 0.1428 0.5755 0.2518 0.030 Uiso 1 1 calc R . .
C2 C 0.3263(7) 0.6031(5) 0.1839(4) 0.0348(12) Uani 1 1 d . . .
H2A H 0.2678 0.6451 0.1240 0.052 Uiso 1 1 calc R . .
H2B H 0.3300 0.5163 0.1702 0.052 Uiso 1 1 calc R . .
H2C H 0.4352 0.6350 0.2039 0.052 Uiso 1 1 calc R . .
C3 C 0.3792(6) 0.8651(4) 0.3225(3) 0.0245(10) Uani 1 1 d . . .
H3A H 0.4407 0.8553 0.2715 0.029 Uiso 1 1 calc R . .
H3B H 0.3527 0.9520 0.3254 0.029 Uiso 1 1 calc R . .
C4 C 0.4835(6) 0.8262(6) 0.4233(4) 0.0394(13) Uani 1 1 d . . .
H4A H 0.4238 0.8365 0.4743 0.059 Uiso 1 1 calc R . .
H4B H 0.5799 0.8763 0.4397 0.059 Uiso 1 1 calc R . .
H4C H 0.5134 0.7410 0.4202 0.059 Uiso 1 1 calc R . .
C5 C 0.1012(6) 0.7752(4) 0.3884(3) 0.0239(10) Uani 1 1 d . . .
H5A H 0.0094 0.7190 0.3715 0.029 Uiso 1 1 calc R . .
H5B H 0.1780 0.7418 0.4471 0.029 Uiso 1 1 calc R . .
C6 C 0.0426(8) 0.8964(5) 0.4165(4) 0.0407(14) Uani 1 1 d . . .
H6A H 0.1323 0.9530 0.4336 0.061 Uiso 1 1 calc R . .
H6B H -0.0038 0.8860 0.4736 0.061 Uiso 1 1 calc R . .
H6C H -0.0384 0.9284 0.3603 0.061 Uiso 1 1 calc R . .

loop_
_atom_site_aniso_label
_atom_site_aniso_U_11
_atom_site_aniso_U_22
_atom_site_aniso_U_33
_atom_site_aniso_U_23
_atom_site_aniso_U_13
_atom_site_aniso_U_12
Te1 0.01889(17) 0.01839(17) 0.01432(17) 0.00049(11) 0.00247(12) 0.00085(11)
I1 0.02967(19) 0.0324(2) 0.02104(18) 0.00365(13) 0.00437(13) -0.01022(13)
I2 0.02419(19) 0.0472(2) 0.0357(2) 0.00337(16) 0.00616(14) -0.01280(15)
P1 0.0178(5) 0.0138(5) 0.0148(5) 0.0003(4) 0.0032(4) -0.0001(4)
C1 0.028(2) 0.019(2) 0.027(3) 0.0003(19) 0.007(2) 0.0027(19)
C2 0.034(3) 0.033(3) 0.038(3) -0.009(2) 0.011(2) 0.006(2)
C3 0.025(2) 0.023(2) 0.021(2) 0.0027(19) -0.0024(19) -0.0039(19)
C4 0.030(3) 0.044(3) 0.036(3) 0.013(3) -0.008(2) -0.005(2)
C5 0.030(3) 0.026(2) 0.016(2) 0.0051(19) 0.0072(19) 0.007(2)
C6 0.055(4) 0.038(3) 0.033(3) 0.003(2) 0.019(3) 0.018(3)

loop_
_atom_type_symbol
_atom_type_description
_atom_type_scat_dispersion_real
_atom_type_scat_dispersion_imag
_atom_type_scat_source
C C 0.0033 0.0016 'International Tables Vol C Tables 4.2.6.8 and 6.1.1.4'
H H 0.0000 0.0000 'International Tables Vol C Tables 4.2.6.8 and 6.1.1.4'
P P 0.1023 0.0942 'International Tables Vol C Tables 4.2.6.8 and 6.1.1.4'
Te Te -0.5308 1.6751 'International Tables Vol C Tables 4.2.6.8 and 6.1.1.4'
I I -0.4742 1.8119 'International Tables Vol C Tables 4.2.6.8 and 6.1.1.4'

loop_
_geom_angle_atom_site_label_1
_geom_angle_atom_site_label_2
_geom_angle_atom_site_label_3
_geom_angle
_geom_angle_site_symmetry_1
_geom_angle_site_symmetry_3
_geom_angle_publ_flag
P1 Te1 I2 87.30(3) . . ?
P1 Te1 I1 94.32(3) . . ?
I2 Te1 I1 176.803(14) . . ?
C1 P1 C5 104.8(2) . . ?
C1 P1 C3 109.3(2) . . ?
C5 P1 C3 108.8(2) . . ?
C1 P1 Te1 111.49(17) . . ?
C5 P1 Te1 112.29(16) . . ?
C3 P1 Te1 110.03(15) . . ?
C2 C1 P1 114.6(4) . . ?
C2 C1 H1A 108.6 . . ?
P1 C1 H1A 108.6 . . ?
C2 C1 H1B 108.6 . . ?
P1 C1 H1B 108.6 . . ?
H1A C1 H1B 107.6 . . ?
C1 C2 H2A 109.5 . . ?
C1 C2 H2B 109.5 . . ?
H2A C2 H2B 109.5 . . ?
C1 C2 H2C 109.5 . . ?
H2A C2 H2C 109.5 . . ?
H2B C2 H2C 109.5 . . ?
C4 C3 P1 113.0(3) . . ?
C4 C3 H3A 109.0 . . ?
P1 C3 H3A 109.0 . . ?
C4 C3 H3B 109.0 . . ?
P1 C3 H3B 109.0 . . ?
H3A C3 H3B 107.8 . . ?
C3 C4 H4A 109.5 . . ?
C3 C4 H4B 109.5 . . ?
H4A C4 H4B 109.5 . . ?
C3 C4 H4C 109.5 . . ?
H4A C4 H4C 109.5 . . ?
H4B C4 H4C 109.5 . . ?
C6 C5 P1 115.2(4) . . ?
C6 C5 H5A 108.5 . . ?
P1 C5 H5A 108.5 . . ?
C6 C5 H5B 108.5 . . ?
P1 C5 H5B 108.5 . . ?
H5A C5 H5B 107.5 . . ?
C5 C6 H6A 109.5 . . ?
C5 C6 H6B 109.5 . . ?
H6A C6 H6B 109.5 . . ?
C5 C6 H6C 109.5 . . ?
H6A C6 H6C 109.5 . . ?
H6B C6 H6C 109.5 . . ?

loop_
_geom_bond_atom_site_label_1
_geom_bond_atom_site_label_2
_geom_bond_distance
_geom_bond_site_symmetry_2
_geom_bond_publ_flag
Te1 P1 2.4899(13) . ?
Te1 I2 2.9096(6) . ?
Te1 I1 2.9819(7) . ?
P1 C1 1.805(5) . ?
P1 C5 1.810(5) . ?
P1 C3 1.813(5) . ?
C1 C2 1.515(7) . ?
C1 H1A 0.9900 . ?
C1 H1B 0.9900 . ?
C2 H2A 0.9800 . ?
C2 H2B 0.9800 . ?
C2 H2C 0.9800 . ?
C3 C4 1.531(7) . ?
C3 H3A 0.9900 . ?
C3 H3B 0.9900 . ?
C4 H4A 0.9800 . ?
C4 H4B 0.9800 . ?
C4 H4C 0.9800 . ?
C5 C6 1.515(7) . ?
C5 H5A 0.9900 . ?
C5 H5B 0.9900 . ?
C6 H6A 0.9800 . ?
C6 H6B 0.9800 . ?
C6 H6C 0.9800 . ?

loop_
_geom_torsion_atom_site_label_1
_geom_torsion_atom_site_label_2
_geom_torsion_atom_site_label_3
_geom_torsion_atom_site_label_4
_geom_torsion
_geom_torsion_site_symmetry_1
_geom_torsion_site_symmetry_2
_geom_torsion_site_symmetry_3
_geom_torsion_site_symmetry_4
_geom_torsion_publ_flag
I2 Te1 P1 C1 76.98(18) . . . . ?
I1 Te1 P1 C1 -100.26(18) . . . . ?
I2 Te1 P1 C5 -40.30(18) . . . . ?
I1 Te1 P1 C5 142.46(18) . . . . ?
I2 Te1 P1 C3 -161.58(18) . . . . ?
I1 Te1 P1 C3 21.18(18) . . . . ?
C5 P1 C1 C2 -179.2(4) . . . . ?
C3 P1 C1 C2 -62.8(4) . . . . ?
Te1 P1 C1 C2 59.1(4) . . . . ?
C1 P1 C3 C4 -65.1(4) . . . . ?
C5 P1 C3 C4 48.8(5) . . . . ?
Te1 P1 C3 C4 172.2(4) . . . . ?
C1 P1 C5 C6 -177.3(4) . . . . ?
C3 P1 C5 C6 65.9(5) . . . . ?
Te1 P1 C5 C6 -56.1(4) . . . . ?
